data_1526690
loop_
_publ_author_name
'Stegen, H.'
'Jacobs, H.'

_publ_section_title
;
 Alkalimetallnitrido-tecto-metallate(VI) mit Netzwerken von Sechsringen
 spitzenverknuepfter Tetraeder ((M N N3/2)6) mit M = Mo,W der unerwarteten
 Zusammensetzung A9+x (M6 N15) mit A = Rb, Cs und0 < x < 1
;
_journal_name_full 'Zeitschrift fuer Anorganische und Allgemeine Chemie'
_journal_page_first 639
_journal_page_last 644
_journal_volume 626
_journal_year 2000
_chemical_formula_sum 'Cs9.67 N15 W6'
_chemical_name_systematic 'Cs9.67 (W6 N15)'
_space_group_IT_number 167
_symmetry_space_group_name_Hall '-R 3 2"c'
_symmetry_space_group_name_H-M 'R -3 c :H'
_cell_angle_alpha 90
_cell_angle_beta 90
_cell_angle_gamma 120
_cell_formula_units_Z 6
_cell_length_a 13.136
_cell_length_b 13.136
_cell_length_c 28.4719
_cell_volume 4254.743
_citation_journal_id_ASTM ZAACAB
_cod_data_source_file Stegen_ZAACAB_2000_794.cif
_cod_data_source_block Cs9.67N15W6
_cod_database_code 1526690

loop_
_symmetry_equiv_pos_as_xyz
x,y,z
-y,x-y,z
-x+y,-x,z
y,x,-z+1/2
-x,-x+y,-z+1/2
x-y,-y,-z+1/2
-x,-y,-z
y,-x+y,-z
x-y,x,-z
-y,-x,z-1/2
x,x-y,z-1/2
-x+y,y,z-1/2
x+2/3,y+1/3,z+1/3
-y+2/3,x-y+1/3,z+1/3
-x+y+2/3,-x+1/3,z+1/3
y+2/3,x+1/3,-z+5/6
-x+2/3,-x+y+1/3,-z+5/6
x-y+2/3,-y+1/3,-z+5/6
-x+2/3,-y+1/3,-z+1/3
y+2/3,-x+y+1/3,-z+1/3
x-y+2/3,x+1/3,-z+1/3
-y+2/3,-x+1/3,z-1/6
x+2/3,x-y+1/3,z-1/6
-x+y+2/3,y+1/3,z-1/6
x+1/3,y+2/3,z+2/3
-y+1/3,x-y+2/3,z+2/3
-x+y+1/3,-x+2/3,z+2/3
y+1/3,x+2/3,-z+7/6
-x+1/3,-x+y+2/3,-z+7/6
x-y+1/3,-y+2/3,-z+7/6
-x+1/3,-y+2/3,-z+2/3
y+1/3,-x+y+2/3,-z+2/3
x-y+1/3,x+2/3,-z+2/3
-y+1/3,-x+2/3,z+1/6
x+1/3,x-y+2/3,z+1/6
-x+y+1/3,y+2/3,z+1/6

loop_
_atom_site_label
_atom_site_type_symbol
_atom_site_fract_x
_atom_site_fract_y
_atom_site_fract_z
_atom_site_occupancy
_atom_site_U_iso_or_equiv
N2 N-3 0.073 0.268 0.0012 1 0.0
Cs3 Cs+1 0 0 0 0.67 0.0
N3 N-3 0.213 0.224 0.1795 1 0.0
N1 N-3 0.418 0 0.25 1 0.0
Cs2 Cs+1 0.21571 0.05249 0.10763 1 0.0
W1 W+5 0.22833 0.31103 0.01742 1 0.0
Cs1 Cs+1 0.1712 0 0.25 1 0.0
